data_4134397
loop_
_publ_author_name
'Harris, Robert J.'
'Park, Jiyong'
'Nelson, Taylor A. F.'
'Iqbal, Nafees'
'Salgueiro, Daniel C.'
'Bacsa, John'
'MacBeth, Cora E.'
'Baik, Mu-Hyun'
'Blakey, Simon B.'

_publ_section_title
;
 The Mechanism of Rhodium-Catalyzed Allylic C-H Amination.
;
_journal_issue 12
_journal_name_full 'Journal of the American Chemical Society'
_journal_page_first 5842
_journal_page_last 5851
_journal_paper_doi 10.1021/jacs.0c01069
_journal_volume 142
_journal_year 2020
_chemical_formula_moiety 'C20 H26 Cl Rh'
_chemical_formula_sum 'C20 H26 Cl Rh'
_chemical_formula_weight 404.77
_space_group_crystal_system monoclinic
_space_group_IT_number 14
_space_group_name_Hall '-P 2ybc'
_space_group_name_H-M_alt 'P 1 21/c 1'
_atom_sites_solution_hydrogens difmap
_atom_sites_solution_primary dual
_audit_creation_date 2019-02-18
_audit_creation_method
;
Olex2 1.2-alpha
(compiled 2018.07.26 svn.r3523 for OlexSys, GUI svn.r5532)
;
_cell_angle_alpha 90
_cell_angle_beta 94.110(10)
_cell_angle_gamma 90
_cell_formula_units_Z 4
_cell_length_a 7.4511(10)
_cell_length_b 12.8249(10)
_cell_length_c 18.6937(10)
_cell_measurement_reflns_used 85788
_cell_measurement_temperature 100.02(10)
_cell_measurement_theta_max 46.4160
_cell_measurement_theta_min 1.5870
_cell_volume 1781.8(3)
_computing_cell_refinement 'CrysAlisPro 1.171.40.37a (Rigaku OD, 2019)'
_computing_data_collection 'CrysAlisPro 1.171.40.37a (Rigaku OD, 2019)'
_computing_data_reduction 'CrysAlisPro 1.171.40.37a (Rigaku OD, 2019)'
_computing_molecular_graphics 'Olex2 (Dolomanov et al., 2009)'
_computing_publication_material 'Olex2 (Dolomanov et al., 2009)'
_computing_structure_refinement 'ShelXL (Sheldrick, 2015)'
_computing_structure_solution 'ShelXT (Sheldrick, 2015)'
_diffrn_ambient_environment N~2~
_diffrn_ambient_temperature 100.02(10)
_diffrn_detector 'CCD plate'
_diffrn_detector_area_resol_mean 10.0000
_diffrn_detector_type HyPix
_diffrn_measured_fraction_theta_full 1.000
_diffrn_measured_fraction_theta_max 0.997
_diffrn_measurement_details
;
List of Runs (angles in degrees, time in seconds):

  # Type    Start    End  Width  t~exp~   \w     \q     \k     \f   Frames
--------------------------------------------------------------------------
  1  \w     10.00  36.00   0.50    5.00    --   43.57 -57.00  90.00   52
  2  \w     -3.00  75.00   0.50    5.00    --   43.57 -99.00   0.00  156
  3  \w     23.00  53.00   0.50    5.00    --   43.57-106.00 -31.00   60
  4  \w     14.00  40.00   0.50   15.00    --   43.57 -19.00   0.00   52
  5  \w     76.00 102.00   0.50   15.00    --   43.57  38.00  30.00   52
  6  \w     35.00 111.00   0.50   15.00    --   43.57  57.00   0.00  152
  7  \w     56.00 116.00   0.50   15.00    --   43.57  77.00 -90.00  120
  8  \w     50.00 117.00   0.50   15.00    --   43.57  19.00-180.00  134
  9  \w     36.00 112.00   0.50   15.00    --   43.57  38.00-180.00  152
 10  \w     24.00 116.00   0.50   15.00    --   43.57  77.00  30.00  184
 11  \w     50.00 108.00   0.50   15.00    --   43.57 178.00 -60.00  116
 12  \w     70.00 112.00   0.50   15.00    --   43.57 178.00-180.00   84
 13  \w     25.00  77.00   0.50   15.00    --   43.57  77.00  60.00  104
 14  \w     79.00 113.00   0.50   15.00    --   43.57 178.00  90.00   68
 15  \w     71.00  97.00   0.50   15.00    --   43.57 178.00 150.00   52
 16  \w     40.00  66.00   0.50   15.00    --   43.57 178.00 120.00   52
 17  \w    -77.00 -34.00   0.50   15.00    --  -43.26 106.00  67.00   86
 18  \w    -18.00   8.00   0.50   15.00    --   43.57 -38.00 150.00   52
 19  \w    -26.00  24.00   0.50   15.00    --   43.57 -57.00 120.00  100
 20  \w    -28.00   4.00   0.50   15.00    --   43.57 -38.00   0.00   64
 21  \w    -28.00  12.00   0.50   15.00    --   43.57 -19.00   0.00   80
 22  \w    -24.00  45.00   0.50   15.00    --   43.57 -57.00-120.00  138
 23  \w    -14.00  11.00   0.50   15.00    --   43.57 -38.00-150.00   50
 24  \w    -86.00 -61.00   0.50   15.00    --  -43.26-178.00-120.00   50
 25  \w     49.00 115.00   0.50   15.00    --   43.57-178.00 120.00  132
;
_diffrn_measurement_device 'four-circle diffractometer'
_diffrn_measurement_device_type 'XtaLAB Synergy, Dualflex, HyPix'
_diffrn_measurement_method '\w scans'
_diffrn_orient_matrix_type 'CrysAlisPro convention (1999,Acta A55,543-557)'
_diffrn_orient_matrix_UB_11 -0.0352128000
_diffrn_orient_matrix_UB_12 0.0508012000
_diffrn_orient_matrix_UB_13 0.0043905000
_diffrn_orient_matrix_UB_21 0.0405020000
_diffrn_orient_matrix_UB_22 0.0167270000
_diffrn_orient_matrix_UB_23 -0.0312197000
_diffrn_orient_matrix_UB_31 -0.0789171000
_diffrn_orient_matrix_UB_32 -0.0140893000
_diffrn_orient_matrix_UB_33 -0.0212874000
_diffrn_radiation_monochromator mirror
_diffrn_radiation_probe x-ray
_diffrn_radiation_type MoK\a
_diffrn_radiation_wavelength 0.71073
_diffrn_reflns_av_R_equivalents 0.0215
_diffrn_reflns_av_unetI/netI 0.0113
_diffrn_reflns_Laue_measured_fraction_full 1.000
_diffrn_reflns_Laue_measured_fraction_max 0.997
_diffrn_reflns_limit_h_max 15
_diffrn_reflns_limit_h_min -15
_diffrn_reflns_limit_k_max 25
_diffrn_reflns_limit_k_min -26
_diffrn_reflns_limit_l_max 37
_diffrn_reflns_limit_l_min -37
_diffrn_reflns_number 119524
_diffrn_reflns_point_group_measured_fraction_full 1.000
_diffrn_reflns_point_group_measured_fraction_max 0.997
_diffrn_reflns_theta_full 25.242
_diffrn_reflns_theta_max 46.218
_diffrn_reflns_theta_min 1.927
_diffrn_source 'micro-focus sealed X-ray tube'
_diffrn_source_type 'PhotonJet (Mo) X-ray Source'
_exptl_absorpt_coefficient_mu 1.103
_exptl_absorpt_correction_T_max 1.000
_exptl_absorpt_correction_T_min 0.564
_exptl_absorpt_correction_type gaussian
_exptl_absorpt_process_details
;
CrysAlisPro 1.171.40.37a (Rigaku Oxford Diffraction, 2019)
Numerical absorption correction based on gaussian integration over
			a multifaceted crystal model
Empirical absorption correction using spherical harmonics,
 implemented in SCALE3 ABSPACK scaling algorithm.
;
_exptl_crystal_colour orange
_exptl_crystal_colour_primary orange
_exptl_crystal_density_diffrn 1.509
_exptl_crystal_description block
_exptl_crystal_F_000 832
_exptl_crystal_recrystallization_method
'The material was recrystallised from a mixture of DCM and pentane  by vapor diffusion'
_exptl_crystal_size_max 0.367
_exptl_crystal_size_mid 0.319
_exptl_crystal_size_min 0.278
_refine_diff_density_max 1.343
_refine_diff_density_min -1.100
_refine_diff_density_rms 0.074
_refine_ls_extinction_method none
_refine_ls_goodness_of_fit_ref 1.197
_refine_ls_hydrogen_treatment refall
_refine_ls_matrix_type full
_refine_ls_number_parameters 284
_refine_ls_number_reflns 15581
_refine_ls_number_restraints 317
_refine_ls_restrained_S_all 1.186
_refine_ls_R_factor_all 0.0221
_refine_ls_R_factor_gt 0.0201
_refine_ls_shift/su_max 0.010
_refine_ls_shift/su_mean 0.000
_refine_ls_structure_factor_coef Fsqd
_refine_ls_weighting_details 'w=1/[\s^2^(Fo^2^)+(0.0153P)^2^+0.5675P] where P=(Fo^2^+2Fc^2^)/3'
_refine_ls_weighting_scheme calc
_refine_ls_wR_factor_gt 0.0477
_refine_ls_wR_factor_ref 0.0482
_reflns_Friedel_coverage 0.000
_reflns_number_gt 14700
_reflns_number_total 15581
_reflns_threshold_expression 'I > 2\s(I)'
_cod_data_source_file ja0c01069_si_003.cif
_cod_data_source_block rh-p-allyl-cl
_cod_depositor_comments 'Adding full bibliography for 4134397--4134399.cif.'
_cod_database_code 4134397
_shelx_shelxl_version_number 2018/3
_chemical_oxdiff_formula 'C80  H104  Cl4  Rh4  '
_shelx_space_group_comment
;
The symmetry employed for this shelxl refinement is uniquely defined
by the following loop, which should always be used as a source of
symmetry information in preference to the above space-group names.
They are only intended as comments.
;
_reflns_odcompleteness_completeness 98.22
_reflns_odcompleteness_iscentric 1
_reflns_odcompleteness_theta 46.37
_olex2_refinement_description
;
1. Restrained distances
 C8-H8A \\sim C9-H9A \\sim C9-H9B \\sim C9-H9C \\sim C8-H8B \\sim C8-H8C \\sim
C10-H10A \\sim C10-H10B ~
 C10-H10C \\sim C6-H6A \\sim C6-H6B \\sim C6-H6C \\sim C7-H7A \\sim C7-H7B
\\sim C7-H7C
 with sigma of 0.002
 H9B-H9A \\sim H9C-H9A \\sim H9C-H9B \\sim H8B-H8A \\sim H8C-H8A \\sim H8C-H8B
\\sim H10B-H10A \\sim H10C-
 H10A \\sim H10C-H10B \\sim H6B-H6A \\sim H6C-H6A \\sim H6C-H6B \\sim H7C-H7A
\\sim H7B-H7A \\sim H7C-H7B
 with sigma of 0.005
 C14-H14C \\sim C14-H14B \\sim C14-H14A \\sim C10-H10A
 with sigma of 0.002
 H9B-H9A \\sim H14C-H14B
 with sigma of 0.005
 H14C-H14A \\sim H14B-H14A \\sim H14C-H14B
 with sigma of 0.005
 C20-H20 \\sim C19-H19 \\sim C18-H18 \\sim C17-H17 \\sim C16-H16
 with sigma of 0.002
 C11-H11 \\sim C13-H13
 with sigma of 0.002
2. Uiso/Uaniso restraints and constraints
Uiso(H9C) = Uiso(H10C) = Uiso(H6C) = Uiso(H7A) = Uiso(H8C)
Uiso(H9A) = Uiso(H9C) = Uiso(H9B)
Uiso(H7C) = Uiso(H8B) = Uiso(H8A) = Uiso(H9A) = Uiso(H9B) = Uiso(H10A) =
Uiso(H10B) = Uiso(H7B) = Uiso(H6B)
Uiso(H14C) = Uiso(H14A) = Uiso(H14B)
Uiso(H20) = Uiso(H16)
Uiso(H19) = Uiso(H17) = Uiso(H18)
Uiso(H11) = Uiso(H13)
;
_olex2_diffrn_ambient_temperature_device 'Oxford Cryosystems'
_olex2_exptl_crystal_mounting_method 'The crystal was mounted on a loop with paratone oil'
_olex2_submission_special_instructions 'No special instructions were received'
_oxdiff_exptl_absorpt_empirical_details
;
Empirical correction (ABSPACK) includes:
- Absorption correction using spherical harmonics
- Frame scaling
;
_oxdiff_exptl_absorpt_empirical_full_max 1.086
_oxdiff_exptl_absorpt_empirical_full_min 0.911

loop_
_space_group_symop_operation_xyz
'x, y, z'
'-x, y+1/2, -z+1/2'
'-x, -y, -z'
'x, -y-1/2, z-1/2'

loop_
_atom_site_label
_atom_site_type_symbol
_atom_site_fract_x
_atom_site_fract_y
_atom_site_fract_z
_atom_site_U_iso_or_equiv
_atom_site_adp_type
_atom_site_occupancy
_atom_site_site_symmetry_order
_atom_site_calc_flag
_atom_site_refinement_flags_posn
_atom_site_refinement_flags_adp
_atom_site_refinement_flags_occupancy
_atom_site_disorder_assembly
_atom_site_disorder_group
Rh1 Rh 0.54190(2) 0.86663(2) 0.17439(2) 0.00952(1) Uani 1 1 d . . . . .
Cl1 Cl 0.39690(2) 1.03552(2) 0.16160(2) 0.01735(3) Uani 1 1 d . . . . .
C1 C 0.81931(8) 0.92514(5) 0.17654(4) 0.01439(8) Uani 1 1 d . . . . .
C2 C 0.82246(8) 0.82367(5) 0.20655(3) 0.01369(8) Uani 1 1 d . . . . .
C3 C 0.74694(8) 0.75286(5) 0.15205(3) 0.01277(8) Uani 1 1 d . . . . .
C4 C 0.70923(8) 0.81093(5) 0.08648(3) 0.01300(8) Uani 1 1 d . . . . .
C5 C 0.74929(8) 0.91662(5) 0.10168(3) 0.01417(8) Uani 1 1 d . . . . .
C6 C 0.74170(12) 1.00567(6) 0.05017(5) 0.02290(13) Uani 1 1 d D . . . .
C7 C 0.64282(10) 0.76548(6) 0.01577(4) 0.01922(11) Uani 1 1 d D . . . .
C8 C 0.74548(11) 0.63673(5) 0.15777(5) 0.01963(11) Uani 1 1 d D . . . .
C9 C 0.89892(10) 0.79276(7) 0.27961(4) 0.02067(12) Uani 1 1 d D . . . .
C10 C 0.88913(11) 1.02344(6) 0.21102(5) 0.02298(13) Uani 1 1 d D . . . .
C11 C 0.27162(8) 0.79387(5) 0.15619(3) 0.01392(8) Uani 1 1 d D . . . .
C12 C 0.35739(9) 0.76663(5) 0.22371(3) 0.01451(8) Uani 1 1 d . . . . .
C13 C 0.40190(9) 0.84768(5) 0.27332(3) 0.01532(9) Uani 1 1 d D . . . .
C14 C 0.49655(11) 0.82617(7) 0.34526(4) 0.02060(11) Uani 1 1 d D . . . .
C15 C 0.23217(8) 0.72135(5) 0.09631(3) 0.01432(8) Uani 1 1 d . . . . .
C16 C 0.14214(10) 0.76061(6) 0.03375(4) 0.01775(10) Uani 1 1 d D . . . .
C17 C 0.10585(12) 0.69821(7) -0.02631(4) 0.02305(13) Uani 1 1 d D . . . .
C18 C 0.15714(12) 0.59386(7) -0.02476(5) 0.02534(14) Uani 1 1 d D . . . .
C19 C 0.24356(13) 0.55309(6) 0.03745(5) 0.02468(14) Uani 1 1 d D . . . .
C20 C 0.28081(11) 0.61566(5) 0.09765(4) 0.01925(11) Uani 1 1 d D . . . .
H9A H 0.8395(14) 0.7338(6) 0.2988(6) 0.0332(10) Uiso 1 1 d D . . . .
H8A H 0.7185(15) 0.6142(10) 0.2047(3) 0.0332(10) Uiso 1 1 d D . . . .
H10A H 0.8915(15) 1.0203(10) 0.2623(2) 0.0332(10) Uiso 1 1 d D . . . .
H9B H 0.8863(16) 0.8509(6) 0.3111(6) 0.0332(10) Uiso 1 1 d D . . . .
H8B H 0.6596(12) 0.6062(10) 0.1233(5) 0.0332(10) Uiso 1 1 d D . . . .
H10B H 0.8149(14) 1.0811(7) 0.1949(6) 0.0332(10) Uiso 1 1 d D . . . .
H10C H 1.0090(7) 1.0361(10) 0.1976(6) 0.0332(10) Uiso 1 1 d D . . . .
H7A H 0.7375(12) 0.7257(7) -0.0031(6) 0.0332(10) Uiso 1 1 d D . . . .
H9C H 1.0244(6) 0.7770(8) 0.2783(7) 0.0332(10) Uiso 1 1 d D . . . .
H6A H 0.6858(13) 0.9876(10) 0.0041(4) 0.033(4) Uiso 1 1 d D . . . .
H6B H 0.6784(13) 1.0638(7) 0.0686(6) 0.0332(10) Uiso 1 1 d D . . . .
H7B H 0.6074(14) 0.8193(7) -0.0179(6) 0.0332(10) Uiso 1 1 d D . . . .
H8C H 0.8630(8) 0.6119(10) 0.1487(6) 0.0332(10) Uiso 1 1 d D . . . .
H7C H 0.5419(10) 0.7204(7) 0.0208(7) 0.0332(10) Uiso 1 1 d D . . . .
H6C H 0.8629(8) 1.0271(9) 0.0441(6) 0.0332(10) Uiso 1 1 d D . . . .
H14A H 0.5613(13) 0.7616(5) 0.3450(7) 0.029(2) Uiso 1 1 d D . . . .
H14B H 0.4098(13) 0.8217(8) 0.3806(5) 0.029(2) Uiso 1 1 d D . . . .
H14C H 0.5797(12) 0.8810(6) 0.3588(7) 0.029(2) Uiso 1 1 d D . . . .
H20 H 0.3380(18) 0.5848(11) 0.1409(5) 0.026(2) Uiso 1 1 d D . . . .
H19 H 0.279(2) 0.4802(6) 0.0391(9) 0.037(2) Uiso 1 1 d D . . . .
H16 H 0.1011(19) 0.8325(6) 0.0311(8) 0.026(2) Uiso 1 1 d D . . . .
H17 H 0.0457(19) 0.7287(12) -0.0692(6) 0.037(2) Uiso 1 1 d D . . . .
H18 H 0.139(2) 0.5503(11) -0.0672(6) 0.037(2) Uiso 1 1 d D . . . .
H11 H 0.2012(18) 0.8553(9) 0.1529(8) 0.023(2) Uiso 1 1 d D . . . .
H12 H 0.4070(17) 0.6983(10) 0.2339(7) 0.017(3) Uiso 1 1 d . . . . .
H13 H 0.3256(17) 0.9066(9) 0.2727(8) 0.023(2) Uiso 1 1 d D . . . .

loop_
_atom_site_aniso_label
_atom_site_aniso_U_11
_atom_site_aniso_U_22
_atom_site_aniso_U_33
_atom_site_aniso_U_23
_atom_site_aniso_U_13
_atom_site_aniso_U_12
Rh1 0.00936(1) 0.00968(1) 0.00962(1) -0.00032(1) 0.00129(1) -0.00006(1)
Cl1 0.01964(6) 0.01210(5) 0.02069(6) 0.00024(4) 0.00423(5) 0.00333(4)
C1 0.01176(19) 0.0147(2) 0.0169(2) -0.00233(16) 0.00217(16) -0.00243(15)
C2 0.01108(18) 0.0168(2) 0.01301(19) -0.00054(16) -0.00010(15) 0.00055(15)
C3 0.01181(18) 0.01256(18) 0.01398(19) -0.00010(14) 0.00126(15) 0.00128(14)
C4 0.01266(19) 0.01513(19) 0.01137(18) -0.00083(15) 0.00207(14) 0.00082(15)
C5 0.0133(2) 0.01437(19) 0.0152(2) 0.00190(16) 0.00370(16) -0.00051(15)
C6 0.0244(3) 0.0206(3) 0.0246(3) 0.0092(2) 0.0083(2) 0.0005(2)
C7 0.0189(3) 0.0258(3) 0.0131(2) -0.0050(2) 0.00149(18) 0.0008(2)
C8 0.0202(3) 0.0129(2) 0.0257(3) 0.0008(2) 0.0013(2) 0.00300(19)
C9 0.0155(2) 0.0309(3) 0.0151(2) 0.0018(2) -0.00249(18) 0.0032(2)
C10 0.0184(3) 0.0197(3) 0.0311(4) -0.0089(2) 0.0035(2) -0.0065(2)
C11 0.01195(19) 0.01464(19) 0.0153(2) -0.00084(16) 0.00189(15) -0.00096(15)
C12 0.0146(2) 0.0152(2) 0.0141(2) 0.00068(16) 0.00372(16) -0.00228(16)
C13 0.0161(2) 0.0174(2) 0.01290(19) -0.00057(16) 0.00397(16) 0.00033(17)
C14 0.0244(3) 0.0252(3) 0.0125(2) -0.0001(2) 0.0034(2) 0.0013(2)
C15 0.01214(19) 0.0152(2) 0.0157(2) -0.00077(16) 0.00159(16) -0.00311(15)
C16 0.0169(2) 0.0199(2) 0.0162(2) 0.00031(18) 0.00007(18) -0.00202(19)
C17 0.0215(3) 0.0304(3) 0.0169(3) -0.0027(2) -0.0011(2) -0.0042(3)
C18 0.0253(3) 0.0280(3) 0.0226(3) -0.0092(3) 0.0012(2) -0.0076(3)
C19 0.0280(4) 0.0177(3) 0.0282(3) -0.0064(2) 0.0008(3) -0.0042(2)
C20 0.0209(3) 0.0146(2) 0.0220(3) -0.00171(19) -0.0003(2) -0.00240(19)

loop_
_atom_type_symbol
_atom_type_description
_atom_type_scat_dispersion_real
_atom_type_scat_dispersion_imag
_atom_type_scat_source
C C 0.0033 0.0016 'International Tables Vol C Tables 4.2.6.8 and 6.1.1.4'
H H 0.0000 0.0000 'International Tables Vol C Tables 4.2.6.8 and 6.1.1.4'
Cl Cl 0.1484 0.1585 'International Tables Vol C Tables 4.2.6.8 and 6.1.1.4'
Rh Rh -1.1178 0.9187 'International Tables Vol C Tables 4.2.6.8 and 6.1.1.4'

loop_
_exptl_crystal_face_index_h
_exptl_crystal_face_index_k
_exptl_crystal_face_index_l
_exptl_crystal_face_perp_dist
0 -1 2 0.1824
-1 -2 2 0.1698
0 0 -1 0.1900
1 0 0 0.1450
2 0 1 0.1560
1 -2 -2 0.1755
0 -5 -3 0.1746
0 5 3 0.1746
0 -1 0 0.1529
0 1 0 0.1709
2 0 -5 0.1993
10 5 -10 0.1600
2 0 -26 0.1930
10 5 -5 0.1429
-10 -5 5 0.1510
-1 7 25 0.1869
-3 6 24 0.1825
-10 -2 -1 0.1417
4 -6 -23 0.1907
-1 -7 -24 0.1969
10 -1 -8 0.1577
-10 2 -1 0.1417
-6 10 17 0.1833
10 -5 -5 0.1497
5 -16 -3 0.1605
2 -17 -8 0.1614
-9 0 -11 0.1776
-3 17 6 0.1718
-7 14 -1 0.1946
-2 -18 -4 0.1550
2 -18 2 0.1564
1 18 3 0.1670
-2 17 -3 0.1809
-2 -17 5 0.1505
3 17 -3 0.1660
0 17 -9 0.1871
-8 0 -15 0.1862
8 11 -5 0.1575
0 8 -24 0.2075
-8 -11 4 0.1605
0 -3 26 0.1705
3 -1 25 0.1765
-2 1 -25 0.1898
1 3 -26 0.1899
5 6 -22 0.1928
-3 -17 7 0.1536
-5 -16 2 0.1585
-7 -13 -5 0.1859
0 -1 26 0.1648
1 3 26 0.1702
10 -7 -2 0.1597
9 -9 -5 0.1568
-10 0 0 0.1331
0 -6 25 0.1703
-8 -10 8 0.1582
7 10 -14 0.1743
9 0 14 0.1760
3 -17 3 0.1563
6 -10 -16 0.1809
3 -3 -26 0.1870
-1 -4 -25 0.1885
-2 3 26 0.1737
10 3 1 0.1500
3 -17 1 0.1526
-1 18 3 0.1640
0 -18 -4 0.1524

loop_
_geom_angle_atom_site_label_1
_geom_angle_atom_site_label_2
_geom_angle_atom_site_label_3
_geom_angle
_geom_angle_site_symmetry_1
_geom_angle_site_symmetry_3
_geom_angle_publ_flag
C1 Rh1 Cl1 96.237(19) . . ?
C1 Rh1 C2 37.56(2) . . ?
C1 Rh1 C4 63.37(2) . . ?
C1 Rh1 C5 38.62(2) . . ?
C1 Rh1 C11 170.72(2) . . ?
C1 Rh1 C13 121.63(3) . . ?
C2 Rh1 Cl1 131.115(17) . . ?
C2 Rh1 C4 63.59(2) . . ?
C2 Rh1 C5 63.36(2) . . ?
C2 Rh1 C11 140.18(2) . . ?
C3 Rh1 Cl1 153.463(17) . . ?
C3 Rh1 C1 63.87(2) . . ?
C3 Rh1 C2 38.63(2) . . ?
C3 Rh1 C4 38.07(2) . . ?
C3 Rh1 C5 63.10(2) . . ?
C3 Rh1 C11 109.27(2) . . ?
C3 Rh1 C13 117.98(2) . . ?
C4 Rh1 Cl1 118.558(16) . . ?
C5 Rh1 Cl1 90.366(18) . . ?
C5 Rh1 C4 36.80(2) . . ?
C11 Rh1 Cl1 88.140(18) . . ?
C11 Rh1 C4 107.35(2) . . ?
C11 Rh1 C5 133.53(2) . . ?
C12 Rh1 Cl1 106.43(2) . . ?
C12 Rh1 C1 146.18(3) . . ?
C12 Rh1 C2 111.06(3) . . ?
C12 Rh1 C3 99.37(3) . . ?
C12 Rh1 C4 122.14(2) . . ?
C12 Rh1 C5 158.94(2) . . ?
C12 Rh1 C11 37.86(2) . . ?
C12 Rh1 C13 38.08(2) . . ?
C13 Rh1 Cl1 86.953(19) . . ?
C13 Rh1 C2 103.93(3) . . ?
C13 Rh1 C4 154.13(2) . . ?
C13 Rh1 C5 159.58(2) . . ?
C13 Rh1 C11 66.65(3) . . ?
C2 C1 Rh1 71.48(3) . . ?
C2 C1 C5 107.76(5) . . ?
C2 C1 C10 127.56(7) . . ?
C5 C1 Rh1 71.72(4) . . ?
C5 C1 C10 124.46(6) . . ?
C10 C1 Rh1 126.51(5) . . ?
C1 C2 Rh1 70.96(3) . . ?
C1 C2 C3 107.63(5) . . ?
C1 C2 C9 126.85(6) . . ?
C3 C2 Rh1 69.61(3) . . ?
C3 C2 C9 125.43(6) . . ?
C9 C2 Rh1 127.41(5) . . ?
C2 C3 Rh1 71.76(3) . . ?
C2 C3 C8 125.42(6) . . ?
C4 C3 Rh1 73.77(3) . . ?
C4 C3 C2 108.41(5) . . ?
C4 C3 C8 124.95(6) . . ?
C8 C3 Rh1 130.29(5) . . ?
C3 C4 Rh1 68.16(3) . . ?
C3 C4 C7 125.51(6) . . ?
C5 C4 Rh1 70.64(3) . . ?
C5 C4 C3 107.37(5) . . ?
C5 C4 C7 127.12(6) . . ?
C7 C4 Rh1 127.14(5) . . ?
C1 C5 Rh1 69.67(3) . . ?
C1 C5 C6 123.70(6) . . ?
C4 C5 Rh1 72.56(3) . . ?
C4 C5 C1 108.67(5) . . ?
C4 C5 C6 127.36(6) . . ?
C6 C5 Rh1 128.25(5) . . ?
C5 C6 H6A 112.9(8) . . ?
C5 C6 H6B 111.1(8) . . ?
C5 C6 H6C 107.7(8) . . ?
H6A C6 H6B 108.5(4) . . ?
H6A C6 H6C 108.3(4) . . ?
H6B C6 H6C 108.1(4) . . ?
C4 C7 H7A 109.1(8) . . ?
C4 C7 H7B 111.0(8) . . ?
C4 C7 H7C 111.2(8) . . ?
H7A C7 H7B 108.5(4) . . ?
H7A C7 H7C 108.6(4) . . ?
H7B C7 H7C 108.5(4) . . ?
C3 C8 H8A 111.7(8) . . ?
C3 C8 H8B 111.5(8) . . ?
C3 C8 H8C 107.9(8) . . ?
H8A C8 H8B 108.6(4) . . ?
H8A C8 H8C 108.4(4) . . ?
H8B C8 H8C 108.6(4) . . ?
C2 C9 H9A 113.2(8) . . ?
C2 C9 H9B 107.9(8) . . ?
C2 C9 H9C 109.9(8) . . ?
H9A C9 H9B 108.4(4) . . ?
H9A C9 H9C 108.7(4) . . ?
H9B C9 H9C 108.6(4) . . ?
C1 C10 H10A 112.2(8) . . ?
C1 C10 H10B 109.9(8) . . ?
C1 C10 H10C 109.4(8) . . ?
H10A C10 H10B 108.4(4) . . ?
H10A C10 H10C 108.6(4) . . ?
H10B C10 H10C 108.3(4) . . ?
Rh1 C11 H11 98.8(9) . . ?
C12 C11 Rh1 67.75(4) . . ?
C12 C11 C15 125.14(6) . . ?
C12 C11 H11 118.4(9) . . ?
C15 C11 Rh1 120.80(4) . . ?
C15 C11 H11 113.4(9) . . ?
Rh1 C12 H12 112.4(8) . . ?
C11 C12 Rh1 74.39(4) . . ?
C11 C12 H12 122.8(8) . . ?
C13 C12 Rh1 73.40(4) . . ?
C13 C12 C11 118.15(6) . . ?
C13 C12 H12 118.0(8) . . ?
Rh1 C13 H13 102.8(9) . . ?
C12 C13 Rh1 68.51(3) . . ?
C12 C13 C14 121.70(6) . . ?
C12 C13 H13 117.8(9) . . ?
C14 C13 Rh1 123.61(5) . . ?
C14 C13 H13 113.7(9) . . ?
C13 C14 H14A 111.0(8) . . ?
C13 C14 H14B 109.4(8) . . ?
C13 C14 H14C 110.8(8) . . ?
H14A C14 H14B 108.5(4) . . ?
H14A C14 H14C 108.6(4) . . ?
H14B C14 H14C 108.4(4) . . ?
C16 C15 C11 117.83(6) . . ?
C16 C15 C20 118.05(6) . . ?
C20 C15 C11 124.12(6) . . ?
C15 C16 H16 121.0(9) . . ?
C17 C16 C15 121.46(7) . . ?
C17 C16 H16 117.5(9) . . ?
C16 C17 C18 119.99(8) . . ?
C16 C17 H17 119.1(9) . . ?
C18 C17 H17 120.9(9) . . ?
C17 C18 H18 120.9(10) . . ?
C19 C18 C17 119.29(7) . . ?
C19 C18 H18 119.7(10) . . ?
C18 C19 C20 120.81(8) . . ?
C18 C19 H19 119.8(10) . . ?
C20 C19 H19 119.4(10) . . ?
C15 C20 H20 120.4(9) . . ?
C19 C20 C15 120.38(7) . . ?
C19 C20 H20 119.2(9) . . ?

loop_
_geom_bond_atom_site_label_1
_geom_bond_atom_site_label_2
_geom_bond_distance
_geom_bond_site_symmetry_2
_geom_bond_publ_flag
Rh1 Cl1 2.4247(2) . ?
Rh1 C1 2.1967(7) . ?
Rh1 C2 2.2034(7) . ?
Rh1 C3 2.1746(6) . ?
Rh1 C4 2.2494(6) . ?
Rh1 C5 2.2244(6) . ?
Rh1 C11 2.2235(7) . ?
Rh1 C12 2.1368(6) . ?
Rh1 C13 2.2008(7) . ?
C1 C2 1.4166(9) . ?
C1 C5 1.4621(9) . ?
C1 C10 1.4924(9) . ?
C2 C3 1.4482(8) . ?
C2 C9 1.4950(9) . ?
C3 C4 1.4446(8) . ?
C3 C8 1.4933(9) . ?
C4 C5 1.4125(9) . ?
C4 C7 1.4960(9) . ?
C5 C6 1.4923(9) . ?
C6 H6A 0.958(4) . ?
C6 H6B 0.959(4) . ?
C6 H6C 0.959(4) . ?
C7 H7A 0.959(4) . ?
C7 H7B 0.958(4) . ?
C7 H7C 0.958(4) . ?
C8 H8A 0.958(4) . ?
C8 H8B 0.959(4) . ?
C8 H8C 0.959(4) . ?
C9 H9A 0.959(4) . ?
C9 H9B 0.959(4) . ?
C9 H9C 0.958(4) . ?
C10 H10A 0.959(4) . ?
C10 H10B 0.959(4) . ?
C10 H10C 0.959(4) . ?
C11 C12 1.4170(9) . ?
C11 C15 1.4686(9) . ?
C11 H11 0.946(10) . ?
C12 C13 1.4165(9) . ?
C12 H12 0.964(13) . ?
C13 C14 1.4988(10) . ?
C13 H13 0.946(10) . ?
C14 H14A 0.959(4) . ?
C14 H14B 0.959(4) . ?
C14 H14C 0.959(4) . ?
C15 C16 1.3996(10) . ?
C15 C20 1.4028(10) . ?
C16 C17 1.3894(11) . ?
C16 H16 0.971(7) . ?
C17 C18 1.3915(14) . ?
C17 H17 0.972(7) . ?
C18 C19 1.3904(14) . ?
C18 H18 0.972(7) . ?
C19 C20 1.3937(11) . ?
C19 H19 0.972(7) . ?
C20 H20 0.971(7) . ?

loop_
_geom_torsion_atom_site_label_1
_geom_torsion_atom_site_label_2
_geom_torsion_atom_site_label_3
_geom_torsion_atom_site_label_4
_geom_torsion
_geom_torsion_site_symmetry_1
_geom_torsion_site_symmetry_2
_geom_torsion_site_symmetry_3
_geom_torsion_site_symmetry_4
_geom_torsion_publ_flag
Rh1 C1 C2 C3 60.24(4) . . . . ?
Rh1 C1 C2 C9 -122.99(7) . . . . ?
Rh1 C1 C5 C4 -62.45(4) . . . . ?
Rh1 C1 C5 C6 123.12(7) . . . . ?
Rh1 C2 C3 C4 65.17(4) . . . . ?
Rh1 C2 C3 C8 -126.95(7) . . . . ?
Rh1 C3 C4 C5 60.03(4) . . . . ?
Rh1 C3 C4 C7 -120.87(6) . . . . ?
Rh1 C4 C5 C1 60.62(4) . . . . ?
Rh1 C4 C5 C6 -125.21(7) . . . . ?
Rh1 C11 C12 C13 60.93(5) . . . . ?
Rh1 C11 C15 C16 -98.52(6) . . . . ?
Rh1 C11 C15 C20 80.74(8) . . . . ?
Rh1 C12 C13 C14 -117.13(6) . . . . ?
C1 C2 C3 Rh1 -61.10(4) . . . . ?
C1 C2 C3 C4 4.07(7) . . . . ?
C1 C2 C3 C8 171.95(6) . . . . ?
C2 C1 C5 Rh1 62.80(4) . . . . ?
C2 C1 C5 C4 0.35(7) . . . . ?
C2 C1 C5 C6 -174.09(6) . . . . ?
C2 C3 C4 Rh1 -63.87(4) . . . . ?
C2 C3 C4 C5 -3.84(7) . . . . ?
C2 C3 C4 C7 175.26(6) . . . . ?
C3 C4 C5 Rh1 -58.46(4) . . . . ?
C3 C4 C5 C1 2.16(7) . . . . ?
C3 C4 C5 C6 176.33(7) . . . . ?
C5 C1 C2 Rh1 -62.95(4) . . . . ?
C5 C1 C2 C3 -2.71(7) . . . . ?
C5 C1 C2 C9 174.06(6) . . . . ?
C7 C4 C5 Rh1 122.45(7) . . . . ?
C7 C4 C5 C1 -176.93(6) . . . . ?
C7 C4 C5 C6 -2.75(11) . . . . ?
C8 C3 C4 Rh1 128.18(7) . . . . ?
C8 C3 C4 C5 -171.79(6) . . . . ?
C8 C3 C4 C7 7.32(10) . . . . ?
C9 C2 C3 Rh1 122.07(6) . . . . ?
C9 C2 C3 C4 -172.76(6) . . . . ?
C9 C2 C3 C8 -4.88(10) . . . . ?
C10 C1 C2 Rh1 122.27(7) . . . . ?
C10 C1 C2 C3 -177.49(6) . . . . ?
C10 C1 C2 C9 -0.72(11) . . . . ?
C10 C1 C5 Rh1 -122.22(7) . . . . ?
C10 C1 C5 C4 175.33(6) . . . . ?
C10 C1 C5 C6 0.90(10) . . . . ?
C11 C12 C13 Rh1 -61.45(5) . . . . ?
C11 C12 C13 C14 -178.57(6) . . . . ?
C11 C15 C16 C17 177.50(7) . . . . ?
C11 C15 C20 C19 -177.76(7) . . . . ?
C12 C11 C15 C16 178.34(6) . . . . ?
C12 C11 C15 C20 -2.40(10) . . . . ?
C15 C11 C12 Rh1 112.86(6) . . . . ?
C15 C11 C12 C13 173.79(6) . . . . ?
C15 C16 C17 C18 0.87(12) . . . . ?
C16 C15 C20 C19 1.50(11) . . . . ?
C16 C17 C18 C19 0.40(13) . . . . ?
C17 C18 C19 C20 -0.69(14) . . . . ?
C18 C19 C20 C15 -0.27(13) . . . . ?
C20 C15 C16 C17 -1.81(11) . . . . ?

loop_
_exptl_oxdiff_crystal_face_indexfrac_h
_exptl_oxdiff_crystal_face_indexfrac_k
_exptl_oxdiff_crystal_face_indexfrac_l
_exptl_oxdiff_crystal_face_x
_exptl_oxdiff_crystal_face_y
_exptl_oxdiff_crystal_face_z
-0.0002 -0.9977 2.0005 -0.0419 -0.0792 -0.0285
-1.0000 -1.9944 1.9994 -0.0573 -0.1363 0.0645
-0.0001 -0.0008 -0.9996 -0.0044 0.0312 0.0213
0.9993 -0.0025 0.0023 -0.0353 0.0404 -0.0789
1.9987 -0.0043 1.0042 -0.0662 0.0495 -0.1790
0.9980 -2.0027 -1.9945 -0.1456 0.0692 -0.0081
-0.0029 -4.9988 -2.9928 -0.2670 0.0097 0.1344
0.0029 4.9988 2.9928 0.2670 -0.0097 -0.1344
-0.0005 -0.9993 0.0012 -0.0507 -0.0168 0.0141
0.0005 0.9993 -0.0012 0.0507 0.0168 -0.0141
1.9979 -0.0090 -4.9935 -0.0927 0.2367 -0.0512
9.6532 4.7264 -9.5081 -0.1416 0.7669 -0.6260
2.3012 0.4757 -26.0549 -0.1713 0.9146 0.3663
10.0047 5.0288 -5.0933 -0.1192 0.6483 -0.7520
-10.0011 -5.0248 5.1715 0.1196 -0.6506 0.7500
-0.9223 6.6426 24.5028 0.4775 -0.6912 -0.5424
-3.2910 6.1845 23.8791 0.5349 -0.7753 -0.3357
-10.4027 -1.5392 -1.0241 0.2836 -0.4151 0.8644
4.2620 -5.8848 -23.2174 -0.5510 0.7990 0.2408
-0.6330 -6.7517 -24.2167 -0.4270 0.6175 0.6606
10.1656 -1.0550 -8.2833 -0.4479 0.6527 -0.6110
-10.3790 1.9970 -0.9753 0.4626 -0.3565 0.8117
-5.7093 10.1329 17.4529 0.7924 -0.6066 -0.0637
9.9922 -5.0440 -5.2765 -0.6313 0.4851 -0.6052
4.8470 -15.9691 -3.0777 -0.9954 0.0253 -0.0920
1.5538 -17.0955 -7.8954 -0.9578 0.0235 0.2863
-9.1321 0.3853 -11.3358 0.2914 -0.0095 0.9566
-2.7446 16.9844 6.3242 0.9872 -0.0245 -0.1573
-6.7521 13.7967 -0.5867 0.9361 -0.0244 0.3510
-1.7120 -17.6411 -3.5293 -0.8514 -0.2542 0.4588
1.9248 -17.6928 2.1371 -0.9572 -0.2847 0.0519
1.1782 17.8528 2.7075 0.8773 0.2618 -0.4021
-2.3459 17.4846 -2.8036 0.9585 0.2850 -0.0015
-2.1873 -17.3788 5.1581 -0.7832 -0.5403 0.3077
3.2990 17.0916 -2.9136 0.7393 0.5105 -0.4391
0.1322 17.0339 -8.8396 0.8219 0.5663 -0.0623
-8.1016 0.0648 -15.2738 0.2215 0.1498 0.9636
8.2657 10.8622 -5.2058 0.2379 0.6790 -0.6945
0.0191 8.1102 -23.5022 0.3081 0.8702 0.3845
-8.4861 -10.5594 3.6233 -0.2217 -0.6334 0.7413
-0.1813 -2.8255 25.9948 -0.0230 -0.8662 -0.4992
2.7793 -0.5888 24.8357 -0.0187 -0.6726 -0.7397
-2.3571 0.9240 -25.1577 0.0195 0.7054 0.7085
0.8375 3.2866 -25.9172 0.0237 0.8980 0.4393
5.4781 6.1523 -21.5601 0.0250 0.9979 -0.0600
-2.9829 -16.7862 6.8426 -0.7177 -0.6152 0.3263
-4.9646 -15.9087 2.1912 -0.6237 -0.5356 0.5693
-7.0905 -12.7309 -4.5087 -0.4169 -0.3594 0.8349
0.2061 -0.8563 26.2163 0.0643 -0.8244 -0.5623
0.7066 2.5845 25.8287 0.2198 -0.7345 -0.6420
9.7409 -6.7709 -1.6180 -0.6941 0.3318 -0.6389
9.1155 -8.7140 -4.8434 -0.7849 0.3746 -0.4935
-10.4815 -0.0068 0.1222 0.3693 -0.4285 0.8247
0.0141 -6.2171 24.6853 -0.2080 -0.8741 -0.4390
-8.4141 -10.0066 7.5237 -0.1790 -0.7431 0.6448
6.8688 10.2550 -14.4065 0.2158 0.8995 -0.3799
8.5951 0.3409 13.5568 -0.2258 -0.0694 -0.9717
2.6833 -17.2823 3.3452 -0.9578 -0.2848 -0.0395
6.4967 -9.7140 -16.2431 -0.7936 0.6077 -0.0301
2.5528 -2.9706 -25.5899 -0.3532 0.8526 0.3851
-1.4070 -4.1427 -25.0890 -0.2711 0.6570 0.7035
-1.6171 3.2986 25.8175 0.3379 -0.8163 -0.4684
10.2776 3.3274 0.6350 -0.1901 0.4521 -0.8715
3.4095 -17.0595 1.1472 -0.9817 -0.1831 -0.0531
-0.9949 17.9204 2.6152 0.9569 0.1778 -0.2296
-0.1885 -17.8241 -4.3411 -0.9179 -0.1702 0.3584
